data_4078535
loop_
_publ_author_name
'Gl\"ockner, Andreas'
'Bannenberg, Thomas'
'Ibrom, Kerstin'
'Daniliuc, Constantin G.'
'Freytag, Matthias'
'Jones, Peter G.'
'Walter, Marc D.'
'Tamm, Matthias'

_publ_section_title
;
 Flexibility of an Open Indenyl Ligand in Iron(II) Complexes
;
_journal_issue 12
_journal_name_full Organometallics
_journal_page_first 4480
_journal_paper_doi 10.1021/om3003009
_journal_volume 31
_journal_year 2012
_chemical_formula_sum 'C28 H34 Fe O'
_chemical_formula_weight 442.40
_chemical_name_systematic
;
 ?
;
_space_group_IT_number 14
_symmetry_cell_setting monoclinic
_symmetry_space_group_name_Hall '-P 2ybc'
_symmetry_space_group_name_H-M 'P 1 21/c 1'
_atom_sites_solution_hydrogens geom
_atom_sites_solution_primary direct
_atom_sites_solution_secondary difmap
_audit_creation_method SHELXL-97
_cell_angle_alpha 90.00
_cell_angle_beta 98.689(3)
_cell_angle_gamma 90.00
_cell_formula_units_Z 4
_cell_length_a 14.1221(4)
_cell_length_b 9.8383(3)
_cell_length_c 17.0165(5)
_cell_measurement_reflns_used 20437
_cell_measurement_temperature 100(2)
_cell_measurement_theta_max 75.6011
_cell_measurement_theta_min 3.7939
_cell_volume 2337.09(12)
_computing_cell_refinement
;
CrysAlisPro, Oxford Diffraction Ltd.,
Version 1.171.35.15 (release 03-08-2011 CrysAlis171 .NET)
(compiled Aug  3 2011,13:03:54)
;
_computing_data_collection
;
CrysAlisPro, Oxford Diffraction Ltd.,
Version 1.171.35.15 (release 03-08-2011 CrysAlis171 .NET)
(compiled Aug  3 2011,13:03:54)
;
_computing_data_reduction
;
CrysAlisPro, Oxford Diffraction Ltd.,
Version 1.171.35.15 (release 03-08-2011 CrysAlis171 .NET)
(compiled Aug  3 2011,13:03:54)
;
_computing_molecular_graphics 'Bruker XP'
_computing_publication_material SHELXL-97
_computing_structure_refinement 'SHELXL-97 (Sheldrick, 1997)'
_computing_structure_solution 'SHELXS-97 (Sheldrick, 1990)'
_diffrn_ambient_temperature 100(2)
_diffrn_detector_area_resol_mean 10.3543
_diffrn_measured_fraction_theta_full 1.000
_diffrn_measured_fraction_theta_max 0.998
_diffrn_measurement_device_type 'Oxford Diffraction Xcalibur, Atlas, Nova'
_diffrn_measurement_method '\w scans'
_diffrn_radiation_monochromator mirror
_diffrn_radiation_source 'Nova (Cu) X-ray Source'
_diffrn_radiation_type CuK\a
_diffrn_radiation_wavelength 1.54184
_diffrn_reflns_av_R_equivalents 0.0715
_diffrn_reflns_av_sigmaI/netI 0.0254
_diffrn_reflns_limit_h_max 17
_diffrn_reflns_limit_h_min -17
_diffrn_reflns_limit_k_max 10
_diffrn_reflns_limit_k_min -12
_diffrn_reflns_limit_l_max 21
_diffrn_reflns_limit_l_min -21
_diffrn_reflns_number 63517
_diffrn_reflns_theta_full 75.00
_diffrn_reflns_theta_max 75.78
_diffrn_reflns_theta_min 5.21
_exptl_absorpt_coefficient_mu 5.279
_exptl_absorpt_correction_T_max 1.00000
_exptl_absorpt_correction_T_min 0.04693
_exptl_absorpt_correction_type multi-scan
_exptl_absorpt_process_details
;
CrysAlisPro, Oxford Diffraction Ltd.,
Version 1.171.35.15 (release 03-08-2011 CrysAlis171 .NET)
(compiled Aug  3 2011,13:03:54)
;
_exptl_crystal_colour red
_exptl_crystal_density_diffrn 1.257
_exptl_crystal_density_method 'not measured'
_exptl_crystal_description prism
_exptl_crystal_F_000 944
_exptl_crystal_size_max 0.20
_exptl_crystal_size_mid 0.05
_exptl_crystal_size_min 0.05
_refine_diff_density_max 0.382
_refine_diff_density_min -0.329
_refine_diff_density_rms 0.044
_refine_ls_extinction_method none
_refine_ls_goodness_of_fit_ref 1.062
_refine_ls_hydrogen_treatment mixed
_refine_ls_matrix_type full
_refine_ls_number_parameters 294
_refine_ls_number_reflns 4878
_refine_ls_number_restraints 0
_refine_ls_restrained_S_all 1.062
_refine_ls_R_factor_all 0.0386
_refine_ls_R_factor_gt 0.0321
_refine_ls_shift/su_max 0.001
_refine_ls_shift/su_mean 0.000
_refine_ls_structure_factor_coef Fsqd
_refine_ls_weighting_details 'calc w=1/[\s^2^(Fo^2^)+(0.0361P)^2^+0.8872P] where P=(Fo^2^+2Fc^2^)/3'
_refine_ls_weighting_scheme calc
_refine_ls_wR_factor_gt 0.0757
_refine_ls_wR_factor_ref 0.0789
_reflns_number_gt 4334
_reflns_number_total 4878
_reflns_threshold_expression >2sigma(I)
_cod_data_source_file om3003009_si_001.cif
_cod_data_source_block andyg81
_cod_original_cell_volume 2337.10(12)
_cod_original_sg_symbol_H-M 'P 21/c'
_cod_database_code 4078535

loop_
_symmetry_equiv_pos_as_xyz
'x, y, z'
'-x, y+1/2, -z+1/2'
'-x, -y, -z'
'x, -y-1/2, z-1/2'

loop_
_atom_site_label
_atom_site_type_symbol
_atom_site_fract_x
_atom_site_fract_y
_atom_site_fract_z
_atom_site_U_iso_or_equiv
_atom_site_adp_type
_atom_site_occupancy
_atom_site_symmetry_multiplicity
_atom_site_calc_flag
_atom_site_refinement_flags
Fe Fe 0.725741(16) 0.77279(2) 0.749185(13) 0.01707(8) Uani 1 1 d .
O O 0.87419(10) 0.89535(16) 0.86218(7) 0.0380(3) Uani 1 1 d .
C1 C 0.59994(12) 0.8182(2) 0.79539(10) 0.0261(4) Uani 1 1 d .
H1A H 0.5496(16) 0.784(2) 0.7531(13) 0.032(5) Uiso 1 1 d .
H1B H 0.5872(14) 0.907(2) 0.8167(12) 0.029(5) Uiso 1 1 d .
C2 C 0.65535(11) 0.72479(18) 0.84572(9) 0.0224(3) Uani 1 1 d .
C3 C 0.68008(12) 0.60153(18) 0.81047(9) 0.0227(3) Uani 1 1 d .
H3 H 0.6314(13) 0.569(2) 0.7666(11) 0.021(5) Uiso 1 1 d .
C4 C 0.73858(12) 0.49105(18) 0.85177(9) 0.0249(3) Uani 1 1 d .
C5 C 0.70464(13) 0.35752(19) 0.84112(10) 0.0293(4) Uani 1 1 d .
H5 H 0.6462 0.3409 0.8068 0.035 Uiso 1 1 calc R
C6 C 0.75453(16) 0.2488(2) 0.87968(13) 0.0365(4) Uani 1 1 d .
H6 H 0.7301 0.1592 0.8714 0.044 Uiso 1 1 calc R
C7 C 0.83940(16) 0.2705(2) 0.92991(13) 0.0406(5) Uani 1 1 d .
H7 H 0.8729 0.1965 0.9572 0.049 Uiso 1 1 calc R
C8 C 0.87522(15) 0.4016(2) 0.94006(13) 0.0396(5) Uani 1 1 d .
H8 H 0.9338 0.4171 0.9743 0.048 Uiso 1 1 calc R
C9 C 0.82668(13) 0.5104(2) 0.90088(11) 0.0319(4) Uani 1 1 d .
H9 H 0.8534 0.5990 0.9074 0.038 Uiso 1 1 calc R
C10 C 0.68785(13) 0.76492(19) 0.93128(10) 0.0278(4) Uani 1 1 d .
H10A H 0.6991 0.8632 0.9344 0.042 Uiso 1 1 calc R
H10B H 0.7473 0.7168 0.9516 0.042 Uiso 1 1 calc R
H10C H 0.6382 0.7408 0.9633 0.042 Uiso 1 1 calc R
C11 C 0.70292(11) 0.89563(16) 0.64673(8) 0.0189(3) Uani 1 1 d .
C12 C 0.79865(11) 0.84410(16) 0.66151(9) 0.0184(3) Uani 1 1 d .
H12 H 0.8548(13) 0.8977(19) 0.6727(11) 0.018(4) Uiso 1 1 d .
C13 C 0.80054(11) 0.69868(16) 0.65832(9) 0.0183(3) Uani 1 1 d .
C14 C 0.70253(11) 0.65788(16) 0.63415(8) 0.0181(3) Uani 1 1 d .
C15 C 0.64312(11) 0.77824(16) 0.62737(8) 0.0184(3) Uani 1 1 d .
C16 C 0.54190(11) 0.76382(18) 0.60427(9) 0.0221(3) Uani 1 1 d .
H16 H 0.5018 0.8419 0.5992 0.027 Uiso 1 1 calc R
C17 C 0.50327(12) 0.63798(19) 0.58964(9) 0.0255(4) Uani 1 1 d .
H17 H 0.4359 0.6289 0.5751 0.031 Uiso 1 1 calc R
C18 C 0.56203(12) 0.51971(18) 0.59575(9) 0.0251(3) Uani 1 1 d .
H18 H 0.5333 0.4331 0.5848 0.030 Uiso 1 1 calc R
C19 C 0.65878(12) 0.52849(17) 0.61703(9) 0.0222(3) Uani 1 1 d .
H19 H 0.6970 0.4486 0.6204 0.027 Uiso 1 1 calc R
C20 C 0.67677(12) 1.04484(17) 0.63449(9) 0.0225(3) Uani 1 1 d .
C21 C 0.76395(13) 1.13424(18) 0.66322(12) 0.0315(4) Uani 1 1 d .
H21A H 0.7881 1.1132 0.7189 0.047 Uiso 1 1 calc R
H21B H 0.7453 1.2302 0.6585 0.047 Uiso 1 1 calc R
H21C H 0.8142 1.1165 0.6306 0.047 Uiso 1 1 calc R
C22 C 0.64702(13) 1.06855(19) 0.54477(10) 0.0291(4) Uani 1 1 d .
H22A H 0.6999 1.0431 0.5165 0.044 Uiso 1 1 calc R
H22B H 0.6315 1.1648 0.5351 0.044 Uiso 1 1 calc R
H22C H 0.5907 1.0129 0.5255 0.044 Uiso 1 1 calc R
C23 C 0.59489(13) 1.09022(19) 0.67841(11) 0.0314(4) Uani 1 1 d .
H23A H 0.5390 1.0317 0.6630 0.047 Uiso 1 1 calc R
H23B H 0.5778 1.1846 0.6644 0.047 Uiso 1 1 calc R
H23C H 0.6156 1.0833 0.7359 0.047 Uiso 1 1 calc R
C24 C 0.89141(11) 0.61487(17) 0.65834(9) 0.0216(3) Uani 1 1 d .
C25 C 0.90640(15) 0.5976(3) 0.57177(11) 0.0484(6) Uani 1 1 d .
H25A H 0.9661 0.5477 0.5698 0.073 Uiso 1 1 calc R
H25B H 0.9102 0.6872 0.5473 0.073 Uiso 1 1 calc R
H25C H 0.8525 0.5467 0.5427 0.073 Uiso 1 1 calc R
C26 C 0.88780(16) 0.4771(2) 0.69721(19) 0.0601(8) Uani 1 1 d .
H26A H 0.9498 0.4317 0.6990 0.090 Uiso 1 1 calc R
H26B H 0.8377 0.4218 0.6664 0.090 Uiso 1 1 calc R
H26C H 0.8735 0.4887 0.7514 0.090 Uiso 1 1 calc R
C27 C 0.97822(14) 0.6894(2) 0.70213(14) 0.0446(5) Uani 1 1 d .
H27A H 0.9698 0.7034 0.7577 0.067 Uiso 1 1 calc R
H27B H 0.9847 0.7777 0.6768 0.067 Uiso 1 1 calc R
H27C H 1.0360 0.6352 0.7001 0.067 Uiso 1 1 calc R
C28 C 0.81334(12) 0.84413(18) 0.81832(9) 0.0248(3) Uani 1 1 d .

loop_
_atom_site_aniso_label
_atom_site_aniso_U_11
_atom_site_aniso_U_22
_atom_site_aniso_U_33
_atom_site_aniso_U_23
_atom_site_aniso_U_13
_atom_site_aniso_U_12
Fe 0.01686(12) 0.01943(13) 0.01526(12) -0.00042(9) 0.00351(8) -0.00072(9)
O 0.0372(7) 0.0496(9) 0.0264(6) -0.0068(6) 0.0022(5) -0.0213(6)
C1 0.0216(8) 0.0363(10) 0.0225(8) 0.0008(7) 0.0096(7) 0.0034(7)
C2 0.0210(7) 0.0291(9) 0.0186(7) 0.0015(6) 0.0081(6) -0.0039(6)
C3 0.0227(8) 0.0269(9) 0.0191(7) 0.0002(6) 0.0054(6) -0.0071(7)
C4 0.0271(8) 0.0285(9) 0.0211(7) 0.0006(6) 0.0100(6) -0.0024(7)
C5 0.0347(9) 0.0280(9) 0.0281(8) -0.0014(7) 0.0146(7) -0.0031(7)
C6 0.0458(11) 0.0249(9) 0.0442(11) 0.0013(8) 0.0239(9) 0.0006(8)
C7 0.0416(11) 0.0360(11) 0.0487(12) 0.0137(9) 0.0207(9) 0.0131(9)
C8 0.0322(10) 0.0438(12) 0.0428(11) 0.0092(9) 0.0055(8) 0.0062(9)
C9 0.0309(9) 0.0308(10) 0.0342(9) 0.0031(8) 0.0064(7) -0.0013(7)
C10 0.0331(9) 0.0324(10) 0.0186(8) -0.0013(7) 0.0061(7) -0.0017(7)
C11 0.0204(7) 0.0212(8) 0.0158(7) 0.0017(6) 0.0046(6) 0.0018(6)
C12 0.0177(7) 0.0206(8) 0.0176(7) 0.0006(6) 0.0052(6) -0.0007(6)
C13 0.0188(7) 0.0214(8) 0.0153(7) -0.0007(6) 0.0046(5) 0.0006(6)
C14 0.0199(7) 0.0223(8) 0.0127(6) -0.0012(6) 0.0039(5) -0.0001(6)
C15 0.0203(7) 0.0218(8) 0.0133(6) 0.0005(6) 0.0037(5) 0.0005(6)
C16 0.0190(7) 0.0292(9) 0.0183(7) -0.0002(6) 0.0033(6) 0.0034(6)
C17 0.0193(8) 0.0365(10) 0.0206(7) -0.0020(7) 0.0026(6) -0.0045(7)
C18 0.0288(8) 0.0259(9) 0.0208(7) -0.0033(6) 0.0045(6) -0.0080(7)
C19 0.0271(8) 0.0207(8) 0.0197(7) -0.0005(6) 0.0061(6) 0.0002(6)
C20 0.0247(8) 0.0185(8) 0.0248(8) 0.0010(6) 0.0049(6) 0.0022(6)
C21 0.0333(9) 0.0190(8) 0.0413(10) 0.0001(7) 0.0022(8) -0.0005(7)
C22 0.0349(9) 0.0245(9) 0.0281(8) 0.0070(7) 0.0052(7) 0.0053(7)
C23 0.0344(9) 0.0240(9) 0.0376(10) 0.0001(7) 0.0119(8) 0.0079(7)
C24 0.0190(7) 0.0234(8) 0.0229(7) 0.0009(6) 0.0043(6) 0.0035(6)
C25 0.0376(11) 0.0813(18) 0.0266(9) -0.0060(10) 0.0063(8) 0.0332(11)
C26 0.0355(11) 0.0373(13) 0.114(2) 0.0379(14) 0.0325(13) 0.0185(10)
C27 0.0223(9) 0.0458(12) 0.0616(14) -0.0199(11) -0.0065(9) 0.0091(8)
C28 0.0286(8) 0.0268(9) 0.0204(7) 0.0015(6) 0.0082(6) -0.0029(7)

loop_
_atom_type_symbol
_atom_type_description
_atom_type_scat_dispersion_real
_atom_type_scat_dispersion_imag
_atom_type_scat_source
C C 0.0181 0.0091 'International Tables Vol C Tables 4.2.6.8 and 6.1.1.4'
H H 0.0000 0.0000 'International Tables Vol C Tables 4.2.6.8 and 6.1.1.4'
O O 0.0492 0.0322 'International Tables Vol C Tables 4.2.6.8 and 6.1.1.4'
Fe Fe -1.1336 3.1974 'International Tables Vol C Tables 4.2.6.8 and 6.1.1.4'

loop_
_geom_angle_atom_site_label_1
_geom_angle_atom_site_label_2
_geom_angle_atom_site_label_3
_geom_angle
C28 Fe C12 88.27(7)
C28 Fe C1 102.64(8)
C12 Fe C1 138.04(7)
C28 Fe C2 86.18(7)
C12 Fe C2 172.52(7)
C1 Fe C2 39.28(7)
C28 Fe C11 109.62(7)
C12 Fe C11 40.14(6)
C1 Fe C11 98.96(6)
C2 Fe C11 138.24(6)
C28 Fe C13 104.57(7)
C12 Fe C13 39.94(6)
C1 Fe C13 152.49(7)
C2 Fe C13 146.85(7)
C11 Fe C13 68.03(6)
C28 Fe C3 103.12(7)
C12 Fe C3 147.64(6)
C1 Fe C3 69.46(7)
C2 Fe C3 39.21(7)
C11 Fe C3 147.01(6)
C13 Fe C3 107.73(6)
C28 Fe C15 148.17(7)
C12 Fe C15 64.23(6)
C1 Fe C15 89.39(6)
C2 Fe C15 119.47(6)
C11 Fe C15 38.75(6)
C13 Fe C15 65.08(6)
C3 Fe C15 108.70(6)
C28 Fe C14 142.86(7)
C12 Fe C14 64.05(6)
C1 Fe C14 114.50(6)
C2 Fe C14 123.10(6)
C11 Fe C14 65.32(6)
C13 Fe C14 38.38(6)
C3 Fe C14 90.77(6)
C15 Fe C14 37.81(6)
C2 C1 Fe 70.42(9)
C1 C2 C3 116.72(15)
C1 C2 C10 118.34(16)
C3 C2 C10 124.88(15)
C1 C2 Fe 70.29(9)
C3 C2 Fe 71.68(9)
C10 C2 Fe 125.77(11)
C2 C3 C4 125.67(14)
C2 C3 Fe 69.12(9)
C4 C3 Fe 128.71(11)
C5 C4 C9 117.35(17)
C5 C4 C3 118.20(16)
C9 C4 C3 124.45(16)
C6 C5 C4 121.43(18)
C7 C6 C5 120.32(19)
C6 C7 C8 119.16(19)
C9 C8 C7 120.9(2)
C8 C9 C4 120.78(19)
C12 C11 C15 105.20(14)
C12 C11 C20 124.75(14)
C15 C11 C20 128.42(14)
C12 C11 Fe 68.20(8)
C15 C11 Fe 74.94(9)
C20 C11 Fe 132.16(11)
C11 C12 C13 111.72(14)
C11 C12 Fe 71.67(8)
C13 C12 Fe 72.63(8)
C12 C13 C14 105.46(13)
C12 C13 C24 124.10(14)
C14 C13 C24 128.44(14)
C12 C13 Fe 67.43(8)
C14 C13 Fe 75.04(8)
C24 C13 Fe 134.01(11)
C19 C14 C13 132.48(15)
C19 C14 C15 119.13(14)
C13 C14 C15 108.40(14)
C19 C14 Fe 129.09(11)
C13 C14 Fe 66.58(8)
C15 C14 Fe 70.31(8)
C16 C15 C11 132.03(15)
C16 C15 C14 118.96(14)
C11 C15 C14 109.00(13)
C16 C15 Fe 128.03(10)
C11 C15 Fe 66.31(8)
C14 C15 Fe 71.88(8)
C17 C16 C15 119.77(15)
C16 C17 C18 121.14(15)
C19 C18 C17 121.18(16)
C18 C19 C14 119.81(15)
C11 C20 C21 110.11(14)
C11 C20 C23 113.54(14)
C21 C20 C23 107.81(14)
C11 C20 C22 107.85(13)
C21 C20 C22 108.39(14)
C23 C20 C22 109.03(14)
C26 C24 C27 107.18(18)
C26 C24 C13 113.61(14)
C27 C24 C13 110.77(14)
C26 C24 C25 109.91(19)
C27 C24 C25 107.86(17)
C13 C24 C25 107.39(13)
O C28 Fe 176.84(15)

loop_
_geom_bond_atom_site_label_1
_geom_bond_atom_site_label_2
_geom_bond_distance
Fe C28 1.7226(17)
Fe C12 2.0596(15)
Fe C1 2.0967(16)
Fe C2 2.0984(15)
Fe C11 2.1057(15)
Fe C13 2.1288(15)
Fe C3 2.1321(16)
Fe C15 2.2204(15)
Fe C14 2.2413(15)
O C28 1.164(2)
C1 C2 1.410(2)
C2 C3 1.420(2)
C2 C10 1.511(2)
C3 C4 1.477(2)
C4 C5 1.401(3)
C4 C9 1.403(3)
C5 C6 1.390(3)
C6 C7 1.379(3)
C7 C8 1.387(3)
C8 C9 1.386(3)
C11 C12 1.430(2)
C11 C15 1.439(2)
C11 C20 1.520(2)
C12 C13 1.432(2)
C13 C14 1.440(2)
C13 C24 1.525(2)
C14 C19 1.426(2)
C14 C15 1.446(2)
C15 C16 1.431(2)
C16 C17 1.361(3)
C17 C18 1.424(3)
C18 C19 1.362(2)
C20 C21 1.532(2)
C20 C23 1.535(2)
C20 C22 1.539(2)
C24 C26 1.512(3)
C24 C27 1.523(3)
C24 C25 1.529(2)
